data_2104105
loop_
_publ_author_name
'Trzop, El\.zbieta'
'Turowska-Tyrk, Ilona'

_publ_section_title
;
 Monitoring structural transformations in crystals. 12. Course of an
 intramolecular [4+4] photocycloaddition in a crystal
;
_journal_issue 3
_journal_name_full 'Acta Crystallographica Section B'
_journal_page_first 375
_journal_page_last 382
_journal_paper_doi 10.1107/S0108768108009853
_journal_volume 64
_journal_year 2008
_chemical_formula_sum 'C32 H24'
_chemical_formula_weight 408.51
_chemical_name_systematic
;
 ?
;
_space_group_IT_number 14
_symmetry_cell_setting monoclinic
_symmetry_space_group_name_Hall '-P 2ybc'
_symmetry_space_group_name_H-M 'P 1 21/c 1'
_atom_sites_solution_hydrogens geom
_atom_sites_solution_primary direct
_atom_sites_solution_secondary geom
_audit_creation_method SHELXL-97
_cell_angle_alpha 90.00
_cell_angle_beta 113.05(2)
_cell_angle_gamma 90.00
_cell_formula_units_Z 2
_cell_length_a 10.2848(19)
_cell_length_b 12.8104(18)
_cell_length_c 8.4443(15)
_cell_measurement_reflns_used 1000
_cell_measurement_temperature 299(2)
_cell_measurement_theta_max 27
_cell_measurement_theta_min 3
_cell_volume 1023.7(3)
_computing_cell_refinement 'CRYSALIS (Oxford Diffraction, 2003)'
_computing_data_collection 'CRYSALIS (Oxford Diffraction, 2003)'
_computing_data_reduction 'CRYSALIS (Oxford Diffraction, 2003)'
_computing_molecular_graphics 'ORTEP-3 for Windows (Farrugia, 1997)'
_computing_publication_material 'SHELXL-97 (Sheldrick, 1997)'
_computing_structure_refinement 'SHELXL-97 (Sheldrick, 1997)'
_computing_structure_solution 'SHELXL-97 (Sheldrick, 1997)'
_diffrn_ambient_temperature 299(2)
_diffrn_measured_fraction_theta_full 0.995
_diffrn_measured_fraction_theta_max 0.995
_diffrn_measurement_device_type 'Kuma KM4CCD diffractometer'
_diffrn_measurement_method '\w scans'
_diffrn_radiation_monochromator graphite
_diffrn_radiation_source 'fine-focus sealed tube'
_diffrn_radiation_type MoK\a
_diffrn_radiation_wavelength 0.71073
_diffrn_reflns_av_R_equivalents 0.0223
_diffrn_reflns_av_sigmaI/netI 0.0240
_diffrn_reflns_limit_h_max 12
_diffrn_reflns_limit_h_min -12
_diffrn_reflns_limit_k_max 12
_diffrn_reflns_limit_k_min -15
_diffrn_reflns_limit_l_max 10
_diffrn_reflns_limit_l_min -9
_diffrn_reflns_number 5257
_diffrn_reflns_theta_full 25.00
_diffrn_reflns_theta_max 25.00
_diffrn_reflns_theta_min 3.07
_exptl_absorpt_coefficient_mu 0.075
_exptl_absorpt_correction_type none
_exptl_crystal_colour orange
_exptl_crystal_density_diffrn 1.325
_exptl_crystal_density_method 'not measured'
_exptl_crystal_description plate
_exptl_crystal_F_000 432
_exptl_crystal_size_max 0.55
_exptl_crystal_size_mid 0.325
_exptl_crystal_size_min 0.15
_refine_diff_density_max 0.166
_refine_diff_density_min -0.143
_refine_ls_extinction_coef 0.039(10)
_refine_ls_extinction_expression Fc^*^=kFc[1+0.001xFc^2^\l^3^/sin(2\q)]^-1/4^
_refine_ls_extinction_method SHELXL
_refine_ls_goodness_of_fit_ref 1.133
_refine_ls_hydrogen_treatment constr
_refine_ls_matrix_type fullcycle
_refine_ls_number_parameters 211
_refine_ls_number_reflns 1788
_refine_ls_number_restraints 200
_refine_ls_restrained_S_all 1.367
_refine_ls_R_factor_all 0.0785
_refine_ls_R_factor_gt 0.0553
_refine_ls_shift/su_max 0.000
_refine_ls_shift/su_mean 0.000
_refine_ls_structure_factor_coef Fsqd
_refine_ls_weighting_details 'calc w=1/[\s^2^(Fo^2^)+(0.0814P)^2^+0.3332P] where P=(Fo^2^+2Fc^2^)/3'
_refine_ls_weighting_scheme calc
_refine_ls_wR_factor_gt 0.1621
_refine_ls_wR_factor_ref 0.1778
_reflns_number_gt 1264
_reflns_number_total 1788
_reflns_threshold_expression >2sigma(I)
_cod_data_source_file bk5072.cif
_cod_data_source_block 14.6P
_cod_depositor_comments
;
The following automatic conversions were performed:
'_symmetry_cell_setting' value 'Monoclinic' changed to 'monoclinic'
according to '/home/saulius/struct/CIF-dictionaries/cif_core.dic'
dictionary named 'cif_core.dic' version 2.4.1 from 2010-06-29.

Automatic conversion script
Id: cif_fix_enum 1527 2010-12-29 10:47:43Z saulius 

The following automatic conversions were performed:

'_symmetry_cell_setting' value 'Monoclinic' changed to 'monoclinic'
according to /home/saulius/struct/CIF-dictionaries/cif_core.dic
dictionary named 'cif_core.dic' version 2.4.1 from 2010-06-29.

Automatic conversion script
Id: cif_fix_values 1715 2011-07-08 13:25:40Z adriana 
;
_cod_original_sg_symbol_H-M 'P 21/c'
_cod_database_code 2104105
_cod_database_fobs_code 2104105

loop_
_symmetry_equiv_pos_as_xyz
'x, y, z'
'-x, y+1/2, -z+1/2'
'-x, -y, -z'
'x, -y-1/2, z-1/2'

loop_
_atom_site_type_symbol
_atom_site_label
_atom_site_fract_x
_atom_site_fract_y
_atom_site_fract_z
_atom_site_U_iso_or_equiv
_atom_site_adp_type
_atom_site_calc_flag
_atom_site_refinement_flags
_atom_site_occupancy
_atom_site_disorder_assembly
_atom_site_disorder_group
C C1P 0.281(2) 0.549(2) 0.854(3) 0.080(9) Uiso d PDU 0.146(7) A 1
H H1P 0.3013 0.5012 0.9433 0.096 Uiso calc PR 0.146(7) A 1
C C2P 0.384(2) 0.618(2) 0.851(3) 0.091(10) Uiso d PDU 0.146(7) A 1
H H2P 0.4735 0.6155 0.9377 0.109 Uiso calc PR 0.146(7) A 1
C C3P 0.356(2) 0.690(2) 0.722(4) 0.076(9) Uiso d PDU 0.146(7) A 1
H H3P 0.4265 0.7348 0.7208 0.091 Uiso calc PR 0.146(7) A 1
C C4P 0.223(3) 0.696(3) 0.594(4) 0.063(10) Uiso d PDU 0.146(7) A 1
H H4P 0.2044 0.7450 0.5067 0.075 Uiso calc PR 0.146(7) A 1
C C5P -0.268(3) 0.651(3) 0.467(4) 0.064(10) Uiso d PDU 0.146(7) A 1
H H5P -0.2895 0.7011 0.3813 0.077 Uiso calc PR 0.146(7) A 1
C C6P -0.368(2) 0.620(2) 0.528(3) 0.069(6) Uiso d PDU 0.146(7) A 1
H H6P -0.4579 0.6500 0.4829 0.083 Uiso calc PR 0.146(7) A 1
C C7P -0.335(2) 0.547(2) 0.655(4) 0.068(6) Uiso d PDU 0.146(7) A 1
H H7P -0.4036 0.5254 0.6937 0.081 Uiso calc PR 0.146(7) A 1
C C8P -0.202(3) 0.503(2) 0.725(4) 0.059(6) Uiso d PDU 0.146(7) A 1
H H8P -0.1802 0.4563 0.8164 0.070 Uiso calc PR 0.146(7) A 1
C C9P 0.0375(18) 0.4713(10) 0.695(2) 0.070(7) Uiso d PDU 0.146(7) . 1
C C10P -0.0295(18) 0.6192(14) 0.4498(18) 0.062(8) Uiso d PDU 0.146(7) . 1
C C11P -0.134(3) 0.606(2) 0.534(4) 0.044(6) Uiso d PDU 0.146(7) A 1
C C12P -0.100(2) 0.5287(18) 0.662(3) 0.047(6) Uiso d PDU 0.146(7) A 1
C C13P 0.149(2) 0.5524(17) 0.724(3) 0.050(11) Uiso d PD 0.146(7) A 1
C C14P 0.116(2) 0.629(2) 0.594(3) 0.059(11) Uiso d PDU 0.146(7) A 1
C C15P -0.067(4) 0.6981(13) 0.302(3) 0.052(6) Uiso d PDU 0.146(7) . 1
H H15A -0.1588 0.7304 0.2739 0.063 Uiso calc PR 0.146(7) A 1
H H15B 0.0049 0.7510 0.3211 0.063 Uiso calc PR 0.146(7) A 1
C C16P 0.068(3) 0.3818(14) 0.826(2) 0.049(5) Uiso d PDU 0.146(7) . 1
H H16A 0.1587 0.3883 0.9215 0.058 Uiso calc PR 0.146(7) A 1
H H16B -0.0067 0.3717 0.8676 0.058 Uiso calc PR 0.146(7) A 1
C C1R 0.3274(5) 0.5680(3) 0.8296(5) 0.0636(12) Uani d PDU 0.854(7) A 2
H H1R 0.3637 0.5179 0.9155 0.076 Uiso calc PR 0.854(7) A 2
C C2R 0.4177(5) 0.6373(4) 0.8030(7) 0.0759(14) Uani d PDU 0.854(7) A 2
H H2R 0.5134 0.6353 0.8733 0.091 Uiso calc PR 0.854(7) A 2
C C3R 0.3676(5) 0.7109(4) 0.6718(8) 0.0758(14) Uani d PDU 0.854(7) A 2
H H3R 0.4297 0.7578 0.6544 0.091 Uiso calc PR 0.854(7) A 2
C C4R 0.2280(6) 0.7141(5) 0.5695(8) 0.0669(16) Uani d PDU 0.854(7) A 2
H H4R 0.1969 0.7619 0.4795 0.080 Uiso calc PR 0.854(7) A 2
C C5R -0.2575(5) 0.6257(5) 0.4923(8) 0.0684(15) Uani d PDU 0.854(7) A 2
H H5R -0.2952 0.6724 0.4013 0.082 Uiso calc PR 0.854(7) A 2
C C6R -0.3432(5) 0.5818(5) 0.5592(8) 0.0860(16) Uani d PDU 0.854(7) A 2
H H6R -0.4381 0.6006 0.5174 0.103 Uiso calc PR 0.854(7) A 2
C C7R -0.2906(7) 0.5074(5) 0.6922(8) 0.0855(16) Uani d PDU 0.854(7) A 2
H H7R -0.3514 0.4776 0.7370 0.103 Uiso calc PR 0.854(7) A 2
C C8R -0.1534(6) 0.4790(4) 0.7553(7) 0.0702(13) Uani d PDU 0.854(7) A 2
H H8R -0.1215 0.4273 0.8391 0.084 Uiso calc PR 0.854(7) A 2
C C9R 0.0852(4) 0.5003(3) 0.7581(4) 0.0513(11) Uani d PDU 0.854(7) A 2
C C10R -0.0176(4) 0.6507(3) 0.4939(5) 0.0479(10) Uani d PDU 0.854(7) A 2
C C11R -0.1105(6) 0.6027(4) 0.5574(7) 0.0534(13) Uani d PDU 0.854(7) A 2
C C12R -0.0567(6) 0.5274(3) 0.6945(5) 0.0511(11) Uani d PDU 0.854(7) A 2
C C13R 0.1798(6) 0.5702(4) 0.7299(5) 0.0489(12) Uani d PD 0.854(7) A 2
C C14R 0.1262(5) 0.6464(4) 0.5945(5) 0.0477(14) Uani d PDU 0.854(7) A 2
C C15R -0.0748(9) 0.6930(3) 0.3131(6) 0.0664(16) Uani d PDU 0.854(7) . 2
H H15C -0.0004 0.7317 0.2955 0.080 Uiso calc PR 0.854(7) A 2
H H15D -0.1505 0.7416 0.3006 0.080 Uiso calc PR 0.854(7) A 2
C C16R 0.1321(6) 0.3921(3) 0.8295(4) 0.0604(12) Uani d PDU 0.854(7) . 2
H H16C 0.0983 0.3777 0.9197 0.072 Uiso calc PR 0.854(7) A 2
H H16D 0.2345 0.3893 0.8800 0.072 Uiso calc PR 0.854(7) A 2

loop_
_atom_site_aniso_label
_atom_site_aniso_U_11
_atom_site_aniso_U_22
_atom_site_aniso_U_33
_atom_site_aniso_U_12
_atom_site_aniso_U_13
_atom_site_aniso_U_23
C1R 0.067(3) 0.057(2) 0.055(2) 0.004(2) 0.009(2) -0.0032(18)
C2R 0.058(3) 0.076(3) 0.083(3) -0.007(2) 0.016(3) -0.008(3)
C3R 0.073(3) 0.075(3) 0.080(3) -0.016(2) 0.030(3) -0.008(3)
C4R 0.100(4) 0.042(2) 0.067(3) -0.006(2) 0.042(3) 0.0007(19)
C5R 0.068(3) 0.056(3) 0.071(3) 0.000(2) 0.016(2) -0.019(2)
C6R 0.057(3) 0.090(4) 0.102(4) -0.008(3) 0.022(3) -0.031(4)
C7R 0.076(4) 0.100(4) 0.089(3) -0.027(3) 0.042(3) -0.021(3)
C8R 0.084(4) 0.069(3) 0.063(3) -0.016(3) 0.035(3) -0.011(2)
C9R 0.072(3) 0.0409(18) 0.0337(18) -0.0021(18) 0.0131(18) 0.0009(15)
C10R 0.070(3) 0.0282(17) 0.0455(19) 0.0069(15) 0.0230(17) -0.0005(15)
C11R 0.059(3) 0.046(2) 0.049(2) 0.0049(18) 0.014(2) -0.0130(17)
C12R 0.071(3) 0.0440(19) 0.039(2) -0.0111(19) 0.022(2) -0.0095(15)
C13R 0.063(3) 0.037(2) 0.045(2) -0.001(2) 0.019(2) -0.0061(15)
C14R 0.066(3) 0.0344(19) 0.045(2) 0.0036(16) 0.0244(18) -0.0025(14)
C15R 0.093(3) 0.047(2) 0.054(2) 0.014(2) 0.022(2) 0.0118(16)
C16R 0.074(3) 0.050(2) 0.0444(19) -0.0057(19) 0.0091(18) 0.0102(15)

loop_
_atom_type_symbol
_atom_type_description
_atom_type_scat_dispersion_real
_atom_type_scat_dispersion_imag
_atom_type_scat_source
C C 0.0033 0.0016 'International Tables Vol C Tables 4.2.6.8 and 6.1.1.4'
H H 0.0000 0.0000 'International Tables Vol C Tables 4.2.6.8 and 6.1.1.4'

loop_
_geom_angle_atom_site_label_1
_geom_angle_atom_site_label_2
_geom_angle_atom_site_label_3
_geom_angle_site_symmetry_1
_geom_angle_site_symmetry_3
_geom_angle
C13P C1P C2P . . 119.1(16)
C3P C2P C1P . . 121.5(16)
C2P C3P C4P . . 119.9(15)
C3P C4P C14P . . 120.7(16)
C6P C5P C11P . . 120.2(16)
C7P C6P C5P . . 119.5(16)
C6P C7P C8P . . 121.4(16)
C7P C8P C12P . . 120.4(15)
C13P C9P C12P . . 106.9(12)
C13P C9P C16P . . 118.3(13)
C12P C9P C16P . . 114.1(12)
C13P C9P C10P . 3_566 114.7(14)
C12P C9P C10P . 3_566 115.3(13)
C16P C9P C10P . 3_566 86.9(7)
C11P C10P C14P . . 107.0(13)
C11P C10P C15P . . 117.2(16)
C14P C10P C15P . . 116.7(16)
C11P C10P C9P . 3_566 115.5(15)
C14P C10P C9P . 3_566 113.4(14)
C15P C10P C9P . 3_566 86.3(7)
C5P C11P C12P . . 120.5(14)
C5P C11P C10P . . 122.5(15)
C12P C11P C10P . . 115.6(13)
C8P C12P C11P . . 117.8(13)
C8P C12P C9P . . 127.0(14)
C11P C12P C9P . . 114.6(12)
C1P C13P C14P . . 120.1(13)
C1P C13P C9P . . 124.3(14)
C14P C13P C9P . . 115.2(12)
C4P C14P C13P . . 118.6(13)
C4P C14P C10P . . 125.9(15)
C13P C14P C10P . . 114.8(13)
C16P C15P C10P 3_566 . 93.7(9)
C15P C16P C9P 3_566 . 92.9(8)
C2R C1R C13R . . 121.9(4)
C1R C2R C3R . . 120.5(4)
C4R C3R C2R . . 119.8(5)
C3R C4R C14R . . 122.6(5)
C6R C5R C11R . . 121.6(6)
C5R C6R C7R . . 120.6(5)
C8R C7R C6R . . 120.9(4)
C7R C8R C12R . . 120.6(5)
C12R C9R C13R . . 117.8(3)
C12R C9R C16R . . 120.4(4)
C13R C9R C16R . . 121.1(4)
C14R C10R C11R . . 118.0(4)
C14R C10R C15R . . 122.3(4)
C11R C10R C15R . . 119.3(5)
C10R C11R C5R . . 122.7(4)
C10R C11R C12R . . 119.6(4)
C5R C11R C12R . . 117.7(4)
C9R C12R C8R . . 121.8(4)
C9R C12R C11R . . 119.6(4)
C8R C12R C11R . . 118.5(4)
C9R C13R C1R . . 122.4(4)
C9R C13R C14R . . 119.4(4)
C1R C13R C14R . . 118.2(5)
C10R C14R C4R . . 123.3(4)
C10R C14R C13R . . 119.9(4)
C4R C14R C13R . . 116.8(4)
C10R C15R C16R . 3_566 114.2(3)
C9R C16R C15R . 3_566 111.6(3)

loop_
_geom_bond_atom_site_label_1
_geom_bond_atom_site_label_2
_geom_bond_site_symmetry_2
_geom_bond_distance
C1P C13P . 1.374(18)
C1P C2P . 1.387(19)
C2P C3P . 1.367(12)
C3P C4P . 1.369(12)
C4P C14P . 1.390(18)
C5P C6P . 1.375(19)
C5P C11P . 1.392(18)
C6P C7P . 1.368(12)
C7P C8P . 1.378(19)
C8P C12P . 1.393(18)
C9P C13P . 1.494(15)
C9P C12P . 1.518(15)
C9P C16P . 1.536(11)
C9P C10P 3_566 1.663(8)
C10P C11P . 1.508(16)
C10P C14P . 1.522(16)
C10P C15P . 1.535(17)
C10P C9P 3_566 1.663(8)
C11P C12P . 1.406(17)
C13P C14P . 1.417(18)
C15P C16P 3_566 1.484(9)
C16P C15P 3_566 1.484(9)
C1R C2R . 1.364(6)
C1R C13R . 1.419(7)
C2R C3R . 1.391(7)
C3R C4R . 1.356(6)
C4R C14R . 1.438(7)
C5R C6R . 1.342(7)
C5R C11R . 1.423(6)
C6R C7R . 1.409(8)
C7R C8R . 1.349(7)
C8R C12R . 1.427(5)
C9R C12R . 1.388(6)
C9R C13R . 1.409(7)
C9R C16R . 1.513(4)
C10R C14R . 1.388(5)
C10R C11R . 1.407(5)
C10R C15R . 1.506(5)
C11R C12R . 1.440(6)
C13R C14R . 1.439(5)
C15R C16R 3_566 1.559(5)
C16R C15R 3_566 1.559(5)
